data_2103355
loop_
_publ_author_name
'Marsh, Richard E.'

_publ_section_title
;
 The space groups of point group <i>C</i>~3~: some corrections, some
 comments
;
_journal_issue 5
_journal_name_full 'Acta Crystallographica Section B'
_journal_page_first 893
_journal_page_last 899
_journal_paper_doi 10.1107/S0108768102011758
_journal_volume 58
_journal_year 2002
_chemical_formula_moiety 'C15 H45 O8 S4 P5 Pd5, C6 H6'
_chemical_formula_sum 'C21 H51 O8 P5 Pd5 S4'
_symmetry_cell_setting trigonal
_symmetry_space_group_name_H-M 'P 31 2 1'
_cell_angle_alpha 90.00
_cell_angle_beta 90.00
_cell_angle_gamma 120.00
_cell_formula_units_Z 3
_cell_length_a 10.749
_cell_length_b 10.749
_cell_length_c 19.872
_cell_volume 1988.421
_cod_data_source_file bk0117.cif
_cod_data_source_block GESTIH
_cod_depositor_comments
;
 Adding the _cell_formula_units_Z and _chemical_formula_moiety data items
 after consulting the original publication.

 Antanas Vaitkus,
 2017-08-03
;
_cod_original_formula_sum 'C21 H51 O8 S4 P5 Pd5'
_cod_database_code 2103355

loop_
_atom_site_label
_atom_site_fract_x
_atom_site_fract_y
_atom_site_fract_z
Pd1 0.0 0.0 0.0
Pd2 0.1548 0.2780 0.0319
Pd4 0.1330 0.3007 -0.0636
P1 -0.1986 -0.1986 0.0
S1 -0.0661 0.1593 0.0082
S3 0.3484 0.3568 -0.0736
P2 0.1400 0.4700 0.0519
P4 0.1216 0.4416 -0.1175
O1 -0.1716 0.1488 0.0418
O2 -0.0815 0.2038 -0.0386
O5 0.4448 0.4893 -0.0538
O6 0.3760 0.3353 -0.1211
C4 0.2958 0.6302 0.0418
C5 0.1075 0.4818 0.1084
C6 0.0081 0.4903 0.0228
C10 0.1540 0.4189 -0.1736
C11 -0.0316 0.4498 -0.1203
C12 0.2663 0.6176 -0.1164
C16 0.1551 0.0 -0.1667
C17 0.1094 0.0437 -0.2054
C18 -0.0292 0.0082 -0.2076
C19 -0.0978 0.0 -0.1667
